data_7033562
loop_
_publ_author_name
'Pitarch-Jarque, Javier'
'Belda, Raquel'
'Lloret, Francesc'
'Ferrando-Soria, Jes\'us'
'Navarro, Pilar'
'Lopera, Alberto'
'Garc\'ia-Espa\~na, Enrique'

_publ_section_title
;
 &quot;3 + 1 = 6 + 2&quot; in Cu(ii) coordination chemistry of 1H-pyrazole
 aza cryptands.
;
_journal_issue 7
_journal_name_full 'Dalton transactions (Cambridge, England : 2003)'
_journal_page_first 3378
_journal_page_last 3383
_journal_paper_doi 10.1039/c4dt03650f
_journal_volume 44
_journal_year 2015
_chemical_formula_moiety 'C54 H90 Cu6 N28, 6(N O3), 2(H2 O)'
_chemical_formula_sum 'C54 H94 Cu6 N34 O20'
_chemical_formula_weight 1920.87
_space_group_crystal_system orthorhombic
_space_group_IT_number 61
_space_group_name_Hall '-P 2bc 2ac'
_space_group_name_H-M_alt 'P c a b'
_symmetry_space_group_name_Hall '-P 2bc 2ac'
_symmetry_space_group_name_H-M 'P c a b'
_atom_sites_solution_hydrogens mixed
_audit_creation_date 2014-01-20
_audit_creation_method
;
Olex2 1.2
(compiled 2013.12.10 svn.r2850 for OlexSys, GUI svn.r4736)
;
_audit_update_record
;
2014-11-18 deposited with the CCDC.
2015-01-06 downloaded from the CCDC.
;
_cell_angle_alpha 90
_cell_angle_beta 90
_cell_angle_gamma 90
_cell_formula_units_Z 4
_cell_length_a 29.5070(4)
_cell_length_b 12.2300(2)
_cell_length_c 20.9780(3)
_cell_measurement_reflns_used 15441
_cell_measurement_temperature 293(2)
_cell_measurement_theta_max 27.485
_cell_measurement_theta_min 0.998
_cell_volume 7570.34(19)
_computing_cell_refinement 'HKL Scalepack (Otwinowski & Minor 1997)'
_computing_data_collection 'Collect (Bruker AXS BV, 1997-2004)'
_computing_data_reduction 'HKL Denzo and Scalepack (Otwinowski & Minor 1997)'
_computing_molecular_graphics
;
O. V. Dolomanov, L. J. Bourhis, R. J. Gildea, J. A. K. Howard and H. Puschmann,
OLEX2: a complete structure solution, refinement and analysis program.
J. Appl. Cryst. (2009). 42, 339-341.
;
_computing_publication_material
;
O. V. Dolomanov, L. J. Bourhis, R. J. Gildea, J. A. K. Howard and H. Puschmann,
OLEX2: a complete structure solution, refinement and analysis program.
J. Appl. Cryst. (2009). 42, 339-341.
;
_computing_structure_refinement
;
SHELX, G.M. Sheldrick, Acta Cryst.
(2008). A64, 112-122
;
_computing_structure_solution SIR97
_diffrn_ambient_temperature 293(2)
_diffrn_detector_area_resol_mean 9
_diffrn_measured_fraction_theta_full 0.979
_diffrn_measured_fraction_theta_max 0.979
_diffrn_measurement_device '95mm CCD camera on \k-goniostat'
_diffrn_measurement_device_type KappaCCD
_diffrn_measurement_method CCD
_diffrn_radiation_monochromator 'horizonally mounted graphite crystal'
_diffrn_radiation_type MoK\a
_diffrn_radiation_wavelength 0.71073
_diffrn_reflns_av_R_equivalents 0.0501
_diffrn_reflns_av_unetI/netI 0.0420
_diffrn_reflns_Laue_measured_fraction_full 0.974
_diffrn_reflns_Laue_measured_fraction_max 0.979
_diffrn_reflns_limit_h_max 38
_diffrn_reflns_limit_h_min -38
_diffrn_reflns_limit_k_max 15
_diffrn_reflns_limit_k_min -15
_diffrn_reflns_limit_l_max 27
_diffrn_reflns_limit_l_min -26
_diffrn_reflns_number 29520
_diffrn_reflns_point_group_measured_fraction_full 0.979
_diffrn_reflns_point_group_measured_fraction_max 0.979
_diffrn_reflns_theta_full 25.242
_diffrn_reflns_theta_max 27.465
_diffrn_reflns_theta_min 2.371
_exptl_absorpt_coefficient_mu 1.748
_exptl_absorpt_correction_T_max 0.6090
_exptl_absorpt_correction_T_min 0.6044
_exptl_absorpt_correction_type cylinder
_exptl_absorpt_process_details
;
Interpolation using  Int.Tab. Vol. C (1992) p. 523,Tab. 6.3.3.3
for values of muR in the range 0-2.5, and Int.Tab. Vol.II (1959)
p.302; Table 5.3.6 B for muR in the range 2.6-10.0.
The interpolation procedure of C.W.Dwiggins Jr (Acta Cryst.(1975)
A31,146-148) is used with some modification.
;
_exptl_crystal_colour BLUE
_exptl_crystal_density_diffrn 1.685
_exptl_crystal_description BLOCK
_exptl_crystal_F_000 3960
_exptl_crystal_size_max 0.2
_exptl_crystal_size_mid 0.15
_exptl_crystal_size_min 0.15
_exptl_crystal_size_rad 0.2000
_refine_diff_density_max 0.859
_refine_diff_density_min -0.587
_refine_diff_density_rms 0.070
_refine_ls_extinction_method none
_refine_ls_goodness_of_fit_ref 1.028
_refine_ls_hydrogen_treatment mixed
_refine_ls_matrix_type full
_refine_ls_number_parameters 570
_refine_ls_number_reflns 8477
_refine_ls_number_restraints 80
_refine_ls_restrained_S_all 1.033
_refine_ls_R_factor_all 0.0770
_refine_ls_R_factor_gt 0.0428
_refine_ls_shift/su_max 0.002
_refine_ls_shift/su_mean 0.000
_refine_ls_structure_factor_coef Fsqd
_refine_ls_weighting_details 'w=1/[\s^2^(Fo^2^)+(0.0645P)^2^+3.4448P] where P=(Fo^2^+2Fc^2^)/3'
_refine_ls_weighting_scheme calc
_refine_ls_wR_factor_gt 0.1101
_refine_ls_wR_factor_ref 0.1255
_reflns_Friedel_coverage 0.000
_reflns_number_gt 5576
_reflns_number_total 8477
_reflns_threshold_expression 'I > 2\s(I)'
_cod_data_source_file c4dt03650f2.cif
_cod_data_source_block Compound_3
_cod_depositor_comments 'Adding full bibliography for 7033560--7033563.cif.'
_cod_database_code 7033562
_shelxl_version_number 2013-4
_shelx_space_group_comment
;
The symmetry employed for this shelxl refinement is uniquely defined
by the following loop, which should always be used as a source of
symmetry information in preference to the above space-group names.
They are only intended as comments.
;
_exptl_absorpt_correction_t_ave 0.6070
_olex2_refinement_description
;
1. Fixed Uiso
 At 1.2 times of:
  All C(H) groups, All C(H,H) groups, All N(H) groups, All O(H,H) groups
2. Restrained distances
 O1W-H1WA
 0.82 with sigma of 0.02
 O1W-H1WB
 0.82 with sigma of 0.02
3. Rigid bond restraints
 N1, C18
 with sigma for 1-2 distances of 0.01 and sigma for 1-3 distances of 0.01
 N3N, O31B, O33B, O33A, O32B
 with sigma for 1-2 distances of 0.002 and sigma for 1-3 distances of 0.001
 C19, N1
 with sigma for 1-2 distances of 0.01 and sigma for 1-3 distances of 0.01
 N3N, O32A
 with sigma for 1-2 distances of 0.01 and sigma for 1-3 distances of 0.01
 N1N, O13A, O13B
 with sigma for 1-2 distances of 0.01 and sigma for 1-3 distances of 0.01
4. Uiso/Uaniso restraints and constraints
O11A \\sim N1N: within 1.7A with sigma of 0.04 and sigma for terminal atoms of
0.08
N1 \\sim C18: within 1.7A with sigma of 0.04 and sigma for terminal atoms of
0.08
O23 \\sim O22 \\sim N2N \\sim O21: within 1.7A with sigma of 0.01 and sigma for
terminal atoms of 0.04
C4 \\sim N2 \\sim C3: within 1.7A with sigma of 0.01 and sigma for terminal
atoms of 0.01
N5 \\sim C6 \\sim C7: within 1.7A with sigma of 0.01 and sigma for terminal
atoms of 0.01
Uanis(O12A) \\sim Ueq, Uanis(O12B) \\sim Ueq: with sigma of 0.01 and sigma for
terminal atoms of 0.02
5. Others
 Fixed Sof: O12A(0.5) O11A(0.5) O13A(0.5) O12B(0.5) O11B(0.5) O13B(0.5)
 O32B(0.5) O33B(0.5) O31B(0.5) O31A(0.5) O33A(0.5) O32A(0.5)
6.a Rotating group with stretchable bonds:
 O1W(H1WA,H1WB)
6.b Ternary CH refined with riding coordinates:
 N14(H14), N10(H10), N5(H5), N7(H7), N11(H11), N2(H2)
6.c Secondary CH2 refined with riding coordinates:
 C21(H21A,H21B), C17(H17A,H17B), C8(H8A,H8B), C9(H9A,H9B), C12(H12A,H12B),
 C27(H27A,H27B), C16(H16A,H16B), C25(H25A,H25B), C11(H11A,H11B), C10(H10A,H10B),
  C26(H26A,H26B), C20(H20A,H20B), C18(H18A,H18B), C7(H7A,H7B), C19(H19A,H19B),
 C2(H2A,H2B), C3(H3A,H3B), C1(H1A,H1B)
6.d Aromatic/amide H refined with riding coordinates:
 C23(H23), C5(H5A), C14(H14A)
;

loop_
_space_group_symop_operation_xyz
'x, y, z'
'-x, -y+1/2, z+1/2'
'x+1/2, -y, -z+1/2'
'-x+1/2, y+1/2, -z'
'-x, -y, -z'
'x, y-1/2, -z-1/2'
'-x-1/2, y, z-1/2'
'x-1/2, -y-1/2, z'

loop_
_atom_site_label
_atom_site_type_symbol
_atom_site_fract_x
_atom_site_fract_y
_atom_site_fract_z
_atom_site_U_iso_or_equiv
_atom_site_adp_type
_atom_site_occupancy
_atom_site_site_symmetry_order
_atom_site_calc_flag
_atom_site_refinement_flags_posn
_atom_site_refinement_flags_adp
_atom_site_refinement_flags_occupancy
_atom_site_disorder_assembly
_atom_site_disorder_group
Cu3 Cu 0.53431(2) 0.47752(3) 0.42017(2) 0.03818(12) Uani 1 1 d . . . . .
Cu2 Cu 0.63013(2) 0.77239(4) 0.57772(2) 0.04180(12) Uani 1 1 d . . . . .
Cu1 Cu 0.71789(2) 0.69202(4) 0.44382(2) 0.05119(14) Uani 1 1 d . . . . .
N12 N 0.53184(8) 0.3978(2) 0.49895(12) 0.0373(6) Uani 1 1 d . . . . .
C21 C 0.59448(12) 0.2943(3) 0.45938(17) 0.0487(9) Uani 1 1 d . . . . .
H21A H 0.5958 0.2184 0.4461 0.058 Uiso 1 1 calc R . . . .
H21B H 0.6233 0.3131 0.4787 0.058 Uiso 1 1 calc R . . . .
N6 N 0.52295(9) 0.6248(2) 0.64427(12) 0.0402(6) Uani 1 1 d . . . . .
N14 N 0.46668(9) 0.4245(2) 0.66091(13) 0.0451(7) Uani 1 1 d . . . . .
H14 H 0.4369 0.4273 0.6815 0.054 Uiso 1 1 calc R . . . .
N10 N 0.77437(10) 0.5923(3) 0.45628(14) 0.0530(8) Uani 1 1 d . . . . .
H10 H 0.7966 0.6060 0.4225 0.064 Uiso 1 1 calc R . . . .
N13 N 0.50089(9) 0.4014(2) 0.54684(12) 0.0406(6) Uani 1 1 d . . . . .
N3 N 0.66331(11) 0.7814(3) 0.44292(14) 0.0549(8) Uani 1 1 d . . . . .
N8 N 0.68890(9) 0.7064(2) 0.58111(12) 0.0436(7) Uani 1 1 d . . . . .
N9 N 0.71967(9) 0.6816(2) 0.53542(13) 0.0475(7) Uani 1 1 d . . . . .
N5 N 0.56952(10) 0.8571(2) 0.57091(14) 0.0482(7) Uani 1 1 d . . . . .
H5 H 0.5699 0.9105 0.6057 0.058 Uiso 1 1 calc R . . . .
C15 C 0.75678(11) 0.6425(3) 0.56446(16) 0.0486(8) Uani 1 1 d . . . . .
C23 C 0.54345(13) 0.2528(3) 0.56161(17) 0.0493(9) Uani 1 1 d . . . . .
H23 H 0.5553 0.1885 0.5784 0.059 Uiso 1 1 calc R . . . .
O23 O 0.81071(11) 0.8739(3) 0.34477(16) 0.0837(9) Uani 1 1 d . . . . .
C17 C 0.75794(14) 0.4782(3) 0.4529(2) 0.0631(11) Uani 1 1 d . . . . .
H17A H 0.7387 0.4629 0.4893 0.076 Uiso 1 1 calc R . . . .
H17B H 0.7835 0.4284 0.4542 0.076 Uiso 1 1 calc R . . . .
N7 N 0.62867(8) 0.7140(2) 0.66879(13) 0.0406(6) Uani 1 1 d . . . . .
H7 H 0.6106 0.7629 0.6957 0.049 Uiso 1 1 calc R . . . .
N4 N 0.63241(10) 0.8046(2) 0.48834(14) 0.0518(8) Uani 1 1 d . . . . .
C22 C 0.55740(11) 0.3089(3) 0.50699(15) 0.0411(7) Uani 1 1 d . . . . .
C8 C 0.52690(12) 0.7960(3) 0.57831(19) 0.0535(9) Uani 1 1 d . . . . .
H8A H 0.5260 0.7382 0.5467 0.064 Uiso 1 1 calc R . . . .
H8B H 0.5018 0.8450 0.5697 0.064 Uiso 1 1 calc R . . . .
N11 N 0.58638(9) 0.3657(2) 0.40235(13) 0.0455(7) Uani 1 1 d . . . . .
H11 H 0.5735 0.3160 0.3705 0.055 Uiso 1 1 calc R . . . .
O22 O 0.79671(14) 0.8350(3) 0.44267(17) 0.1027(13) Uani 1 1 d . . . . .
C9 C 0.52022(12) 0.7453(3) 0.64416(17) 0.0489(9) Uani 1 1 d . . . . .
H9A H 0.5431 0.7741 0.6728 0.059 Uiso 1 1 calc R . . . .
H9B H 0.4908 0.7671 0.6605 0.059 Uiso 1 1 calc R . . . .
N2N N 0.82139(13) 0.8733(3) 0.4025(2) 0.0726(10) Uani 1 1 d . . . . .
C12 C 0.67643(11) 0.7094(3) 0.69302(15) 0.0484(9) Uani 1 1 d . . . . .
H12A H 0.6791 0.6542 0.7260 0.058 Uiso 1 1 calc R . . . .
H12B H 0.6850 0.7794 0.7110 0.058 Uiso 1 1 calc R . . . .
C27 C 0.50790(11) 0.5837(3) 0.70664(15) 0.0480(8) Uani 1 1 d . . . . .
H27A H 0.4793 0.6180 0.7177 0.058 Uiso 1 1 calc R . . . .
H27B H 0.5300 0.6042 0.7388 0.058 Uiso 1 1 calc R . . . .
C16 C 0.79484(12) 0.6135(4) 0.51984(18) 0.0573(10) Uani 1 1 d . . . . .
H16A H 0.8163 0.6734 0.5172 0.069 Uiso 1 1 calc R . . . .
H16B H 0.8106 0.5490 0.5350 0.069 Uiso 1 1 calc R . . . .
C4 C 0.65352(16) 0.8425(4) 0.39169(18) 0.0637(11) Uani 1 1 d . . . . .
C24 C 0.50795(12) 0.3149(3) 0.58500(16) 0.0447(8) Uani 1 1 d . . . . .
C25 C 0.47634(15) 0.3092(3) 0.64070(18) 0.0565(10) Uani 1 1 d . . . . .
H25A H 0.4902 0.2688 0.6754 0.068 Uiso 1 1 calc R . . . .
H25B H 0.4485 0.2725 0.6287 0.068 Uiso 1 1 calc R . . . .
C11 C 0.60874(10) 0.6028(3) 0.66974(16) 0.0425(8) Uani 1 1 d . . . . .
H11A H 0.5992 0.5868 0.7130 0.051 Uiso 1 1 calc R . . . .
H11B H 0.6324 0.5509 0.6588 0.051 Uiso 1 1 calc R . . . .
N2 N 0.72269(13) 0.7536(3) 0.35133(15) 0.0683(10) Uani 1 1 d . . . . .
H2 H 0.7514 0.7938 0.3487 0.082 Uiso 1 1 calc R . . . .
C10 C 0.56830(10) 0.5830(3) 0.62530(15) 0.0402(7) Uani 1 1 d . . . . .
H10A H 0.5757 0.6147 0.5842 0.048 Uiso 1 1 calc R . . . .
H10B H 0.5656 0.5047 0.6190 0.048 Uiso 1 1 calc R . . . .
C26 C 0.50203(12) 0.4611(3) 0.70722(16) 0.0518(9) Uani 1 1 d . . . . .
H26A H 0.5307 0.4267 0.6967 0.062 Uiso 1 1 calc R . . . .
H26B H 0.4935 0.4378 0.7498 0.062 Uiso 1 1 calc R . . . .
C6 C 0.60382(13) 0.8803(3) 0.46562(18) 0.0540(9) Uani 1 1 d . . . . .
C20 C 0.62902(12) 0.4048(3) 0.37283(19) 0.0559(9) Uani 1 1 d . . . . .
H20A H 0.6228 0.4309 0.3300 0.067 Uiso 1 1 calc R . . . .
H20B H 0.6503 0.3446 0.3698 0.067 Uiso 1 1 calc R . . . .
C18 C 0.73129(15) 0.4603(4) 0.3914(2) 0.0723(12) Uani 1 1 d . U . . .
H18A H 0.7515 0.4686 0.3552 0.087 Uiso 1 1 calc R . . . .
H18B H 0.7196 0.3862 0.3908 0.087 Uiso 1 1 calc R . . . .
N1N N 0.63093(13) 1.0389(3) 0.64788(16) 0.0601(9) Uani 1 1 d . U . . .
O12A O 0.6518(7) 0.9560(17) 0.6400(9) 0.084(5) Uani 0.5 1 d . U P A 1
O11A O 0.5920(5) 1.0438(16) 0.6568(9) 0.055(3) Uani 0.5 1 d . . P A 1
O13A O 0.6526(6) 1.1209(15) 0.6594(10) 0.130(7) Uani 0.5 1 d . U P A 1
O12B O 0.6516(7) 0.9630(18) 0.6176(9) 0.093(6) Uani 0.5 1 d . U P A 2
O11B O 0.5884(7) 1.0211(17) 0.6694(9) 0.079(5) Uani 0.5 1 d . . P A 2
O13B O 0.6501(5) 1.1271(9) 0.6446(9) 0.104(5) Uani 0.5 1 d . U P A 2
C5 C 0.61560(16) 0.9060(4) 0.4038(2) 0.0700(12) Uani 1 1 d . . . . .
H5A H 0.6013 0.9550 0.3765 0.084 Uiso 1 1 calc R . . . .
C7 C 0.56935(14) 0.9224(3) 0.5108(2) 0.0658(11) Uani 1 1 d . . . . .
H7A H 0.5396 0.9187 0.4913 0.079 Uiso 1 1 calc R . . . .
H7B H 0.5757 0.9984 0.5206 0.079 Uiso 1 1 calc R . . . .
C19 C 0.64965(14) 0.4957(3) 0.41160(18) 0.0557(9) Uani 1 1 d . U . . .
H19A H 0.6283 0.5559 0.4138 0.067 Uiso 1 1 calc R . . . .
H19B H 0.6547 0.4696 0.4547 0.067 Uiso 1 1 calc R . . . .
C13 C 0.70689(11) 0.6816(3) 0.63807(15) 0.0426(8) Uani 1 1 d . . . . .
O21 O 0.85742(15) 0.9104(5) 0.4190(2) 0.146(2) Uani 1 1 d . . . . .
C2 C 0.72548(17) 0.6629(4) 0.30551(19) 0.0796(15) Uani 1 1 d . . . . .
H2A H 0.7551 0.6287 0.3082 0.096 Uiso 1 1 calc R . . . .
H2B H 0.7215 0.6906 0.2625 0.096 Uiso 1 1 calc R . . . .
C14 C 0.75027(11) 0.6403(3) 0.62926(16) 0.0501(9) Uani 1 1 d . . . . .
H14A H 0.7704 0.6165 0.6604 0.060 Uiso 1 1 calc R . . . .
C3 C 0.68552(17) 0.8335(4) 0.3368(2) 0.0806(13) Uani 1 1 d . . . . .
H3A H 0.6986 0.9046 0.3279 0.097 Uiso 1 1 calc R . . . .
H3B H 0.6691 0.8096 0.2992 0.097 Uiso 1 1 calc R . . . .
C1 C 0.68869(16) 0.5784(4) 0.32018(18) 0.0764(13) Uani 1 1 d . . . . .
H1A H 0.6591 0.6118 0.3154 0.092 Uiso 1 1 calc R . . . .
H1B H 0.6908 0.5183 0.2902 0.092 Uiso 1 1 calc R . . . .
N3N N 0.60163(17) 0.1362(4) 0.29299(17) 0.0759(10) Uani 1 1 d . U . . .
O32B O 0.5777(5) 0.2013(15) 0.2872(9) 0.140(8) Uani 0.5 1 d . U P B 1
O33B O 0.5969(6) 0.0432(16) 0.2692(8) 0.089(4) Uani 0.5 1 d . U P B 1
O31B O 0.6406(2) 0.1493(5) 0.3261(3) 0.0839(19) Uani 0.5 1 d . U P B 1
O31A O 0.5822(4) 0.1391(7) 0.3495(4) 0.135(4) Uani 0.5 1 d . . P B 2
O33A O 0.6010(5) 0.0506(16) 0.2622(9) 0.079(4) Uani 0.5 1 d . U P B 2
O32A O 0.5902(5) 0.2226(11) 0.2679(8) 0.099(4) Uani 0.5 1 d . U P B 2
O1W O 0.59700(11) 0.8037(3) 0.79097(14) 0.0885(11) Uani 1 1 d D . . . .
H1WA H 0.59855(12) 0.7380(12) 0.79520(16) 0.106 Uiso 1 1 d DGR . . . .
H1WB H 0.6209(4) 0.8218(4) 0.8049(3) 0.106 Uiso 1 1 d DGR . . . .
N1 N 0.69369(10) 0.5370(3) 0.38491(15) 0.0596(8) Uani 1 1 d . U . . .

loop_
_atom_site_aniso_label
_atom_site_aniso_U_11
_atom_site_aniso_U_22
_atom_site_aniso_U_33
_atom_site_aniso_U_23
_atom_site_aniso_U_13
_atom_site_aniso_U_12
Cu3 0.0402(2) 0.0401(2) 0.0342(2) 0.00308(16) -0.00046(15) -0.00189(17)
Cu2 0.0373(2) 0.0517(3) 0.0364(2) 0.00114(17) -0.00265(16) 0.00030(18)
Cu1 0.0508(3) 0.0684(3) 0.0344(2) -0.00543(19) 0.00632(18) -0.0105(2)
N12 0.0386(14) 0.0369(15) 0.0365(14) 0.0011(11) -0.0023(11) 0.0004(12)
C21 0.0402(19) 0.049(2) 0.057(2) 0.0029(16) -0.0070(15) 0.0049(15)
N6 0.0359(14) 0.0408(16) 0.0439(15) -0.0024(12) -0.0007(11) -0.0008(12)
N14 0.0472(16) 0.0498(17) 0.0383(15) 0.0054(12) 0.0039(11) -0.0038(13)
N10 0.0445(16) 0.064(2) 0.0502(18) -0.0130(14) 0.0112(13) -0.0098(15)
N13 0.0505(16) 0.0363(15) 0.0351(15) 0.0043(11) 0.0002(11) -0.0002(12)
N3 0.063(2) 0.068(2) 0.0337(16) 0.0063(14) 0.0002(13) -0.0015(16)
N8 0.0333(14) 0.063(2) 0.0347(15) -0.0012(12) -0.0007(11) 0.0026(13)
N9 0.0385(15) 0.066(2) 0.0382(16) -0.0019(13) 0.0036(11) 0.0027(14)
N5 0.0450(16) 0.0429(17) 0.0568(18) 0.0006(13) -0.0042(13) 0.0011(13)
C15 0.0359(18) 0.061(2) 0.049(2) -0.0088(17) 0.0007(14) -0.0037(16)
C23 0.058(2) 0.039(2) 0.051(2) 0.0084(16) -0.0108(16) 0.0006(16)
O23 0.082(2) 0.093(2) 0.076(2) 0.0046(18) 0.0065(17) -0.0120(18)
C17 0.056(2) 0.063(3) 0.070(3) -0.012(2) 0.0150(19) -0.006(2)
N7 0.0340(14) 0.0522(17) 0.0357(15) -0.0057(12) -0.0016(10) -0.0002(12)
N4 0.0570(19) 0.0559(19) 0.0426(18) 0.0055(14) -0.0006(13) -0.0004(15)
C22 0.0429(18) 0.0406(19) 0.0397(18) -0.0012(14) -0.0096(13) -0.0005(15)
C8 0.044(2) 0.046(2) 0.071(3) 0.0014(17) -0.0135(17) 0.0000(16)
N11 0.0347(15) 0.0554(18) 0.0465(16) -0.0032(13) -0.0016(11) -0.0010(13)
O22 0.115(3) 0.112(3) 0.082(2) -0.017(2) 0.033(2) -0.054(2)
C9 0.0379(18) 0.046(2) 0.063(2) -0.0089(17) -0.0022(15) -0.0012(15)
N2N 0.067(2) 0.067(2) 0.084(3) 0.018(2) 0.000(2) -0.0146(19)
C12 0.0357(17) 0.075(3) 0.0344(18) -0.0057(16) -0.0073(13) -0.0015(16)
C27 0.0417(18) 0.067(3) 0.0349(18) -0.0071(16) -0.0026(13) -0.0021(17)
C16 0.0393(19) 0.076(3) 0.057(2) -0.0101(19) 0.0042(16) -0.0063(18)
C4 0.083(3) 0.069(3) 0.039(2) 0.0100(18) -0.0062(18) -0.018(2)
C24 0.057(2) 0.0337(18) 0.0432(19) 0.0076(14) -0.0042(15) -0.0022(15)
C25 0.079(3) 0.042(2) 0.049(2) 0.0126(16) 0.0037(18) -0.0044(19)
C11 0.0353(17) 0.048(2) 0.0438(19) 0.0035(14) -0.0040(13) 0.0030(15)
N2 0.079(2) 0.085(3) 0.0409(19) -0.0017(16) 0.0127(16) -0.034(2)
C10 0.0416(17) 0.0402(19) 0.0386(18) -0.0041(14) -0.0004(13) -0.0009(14)
C26 0.050(2) 0.068(3) 0.0370(19) 0.0085(17) -0.0031(14) -0.0031(18)
C6 0.061(2) 0.047(2) 0.053(2) 0.0115(16) -0.0132(17) -0.0082(18)
C20 0.048(2) 0.062(2) 0.058(2) -0.0101(18) 0.0014(16) -0.0040(18)
C18 0.074(3) 0.067(3) 0.076(3) -0.029(2) 0.021(2) -0.018(2)
N1N 0.066(3) 0.060(2) 0.054(2) -0.0111(17) 0.0020(17) -0.0068(19)
O12A 0.067(7) 0.052(6) 0.134(12) 0.000(7) -0.006(8) 0.011(5)
O11A 0.037(5) 0.071(6) 0.058(7) 0.009(4) 0.018(4) -0.008(4)
O13A 0.125(11) 0.141(12) 0.124(10) -0.081(9) 0.007(7) -0.064(8)
O12B 0.074(8) 0.076(9) 0.130(12) -0.050(8) 0.039(8) -0.026(6)
O11B 0.085(7) 0.094(11) 0.058(8) -0.015(7) 0.038(5) -0.037(6)
O13B 0.100(9) 0.036(5) 0.176(13) -0.015(5) 0.074(8) -0.006(5)
C5 0.082(3) 0.069(3) 0.059(3) 0.022(2) -0.018(2) -0.013(2)
C7 0.065(2) 0.055(2) 0.077(3) 0.018(2) -0.006(2) 0.007(2)
C19 0.057(2) 0.059(2) 0.051(2) -0.0125(17) 0.0051(16) -0.0041(18)
C13 0.0358(17) 0.056(2) 0.0363(18) -0.0022(15) -0.0044(13) -0.0021(15)
O21 0.095(3) 0.197(5) 0.145(4) 0.096(4) -0.052(3) -0.064(3)
C2 0.088(3) 0.115(4) 0.036(2) -0.013(2) 0.0194(19) -0.043(3)
C14 0.0395(18) 0.071(3) 0.040(2) -0.0028(16) -0.0075(14) -0.0010(17)
C3 0.101(3) 0.096(3) 0.045(2) 0.015(2) 0.002(2) -0.019(3)
C1 0.088(3) 0.097(3) 0.044(2) -0.020(2) 0.006(2) -0.039(3)
N3N 0.105(3) 0.078(2) 0.045(2) -0.0080(17) -0.0141(19) 0.002(2)
O32B 0.056(6) 0.159(9) 0.206(19) -0.105(13) -0.039(7) 0.042(7)
O33B 0.150(10) 0.076(4) 0.040(6) 0.003(4) -0.024(5) -0.027(5)
O31B 0.089(4) 0.068(4) 0.094(5) -0.025(3) -0.032(3) 0.017(3)
O31A 0.226(11) 0.120(7) 0.060(5) -0.019(4) 0.004(5) 0.080(7)
O33A 0.066(5) 0.088(7) 0.082(10) -0.032(7) -0.012(5) 0.034(5)
O32A 0.101(9) 0.071(5) 0.124(8) 0.032(5) -0.018(6) 0.003(5)
O1W 0.089(2) 0.117(3) 0.0592(19) -0.0164(17) -0.0045(16) 0.044(2)
N1 0.0497(18) 0.071(2) 0.058(2) -0.0138(16) 0.0098(14) -0.0166(16)

loop_
_atom_type_symbol
_atom_type_description
_atom_type_scat_dispersion_real
_atom_type_scat_dispersion_imag
_atom_type_scat_source
C C 0.0030 0.0020 'International Tables Vol C Tables 4.2.6.8 and 6.1.1.4'
H H 0.0000 0.0000 'International Tables Vol C Tables 4.2.6.8 and 6.1.1.4'
Cu Cu 0.3200 1.2650 'International Tables Vol C Tables 4.2.6.8 and 6.1.1.4'
N N 0.0060 0.0030 'International Tables Vol C Tables 4.2.6.8 and 6.1.1.4'
O O 0.0110 0.0060 'International Tables Vol C Tables 4.2.6.8 and 6.1.1.4'

loop_
_geom_angle_atom_site_label_1
_geom_angle_atom_site_label_2
_geom_angle_atom_site_label_3
_geom_angle
_geom_angle_site_symmetry_1
_geom_angle_site_symmetry_3
N12 Cu3 N14 174.51(11) . 5_666
N12 Cu3 N13 93.47(11) . 5_666
N12 Cu3 N11 81.35(11) . .
N14 Cu3 N11 103.93(11) 5_666 .
N13 Cu3 N14 81.04(11) 5_666 5_666
N13 Cu3 N11 163.38(11) 5_666 .
N8 Cu2 N5 174.57(12) . .
N8 Cu2 N7 80.61(11) . .
N8 Cu2 N4 95.23(12) . .
N7 Cu2 N5 102.79(11) . .
N4 Cu2 N5 81.96(12) . .
N4 Cu2 N7 171.35(12) . .
N10 Cu1 N2 105.89(14) . .
N10 Cu1 N1 80.69(12) . .
N3 Cu1 N10 173.04(12) . .
N3 Cu1 N2 81.06(14) . .
N3 Cu1 N1 101.23(13) . .
N9 Cu1 N10 79.28(12) . .
N9 Cu1 N3 93.98(12) . .
N9 Cu1 N2 161.77(13) . .
N9 Cu1 N1 118.34(12) . .
N2 Cu1 N1 79.88(13) . .
N13 N12 Cu3 130.2(2) . .
C22 N12 Cu3 120.1(2) . .
C22 N12 N13 108.3(3) . .
H21A C21 H21B 108.1 . .
C22 C21 H21A 109.6 . .
C22 C21 H21B 109.6 . .
C22 C21 N11 110.3(3) . .
N11 C21 H21A 109.6 . .
N11 C21 H21B 109.6 . .
C9 N6 C10 113.1(2) . .
C27 N6 C9 109.0(3) . .
C27 N6 C10 113.1(3) . .
Cu3 N14 H14 109.2 5_666 .
C25 N14 Cu3 108.2(2) . 5_666
C25 N14 H14 109.2 . .
C26 N14 Cu3 111.6(2) . 5_666
C26 N14 H14 109.2 . .
C26 N14 C25 109.5(3) . .
Cu1 N10 H10 110.2 . .
C17 N10 Cu1 106.5(2) . .
C17 N10 H10 110.2 . .
C17 N10 C16 110.0(3) . .
C16 N10 Cu1 109.6(2) . .
C16 N10 H10 110.2 . .
N12 N13 Cu3 130.5(2) . 5_666
C24 N13 Cu3 118.2(2) . 5_666
C24 N13 N12 108.1(3) . .
N4 N3 Cu1 132.1(2) . .
C4 N3 Cu1 119.9(3) . .
C4 N3 N4 107.7(3) . .
N9 N8 Cu2 132.5(2) . .
C13 N8 Cu2 119.1(2) . .
C13 N8 N9 108.3(3) . .
N8 N9 Cu1 132.3(2) . .
C15 N9 Cu1 119.9(2) . .
C15 N9 N8 107.8(3) . .
Cu2 N5 H5 105.7 . .
C8 N5 Cu2 118.5(2) . .
C8 N5 H5 105.7 . .
C8 N5 C7 111.0(3) . .
C7 N5 Cu2 109.2(2) . .
C7 N5 H5 105.7 . .
N9 C15 C16 114.3(3) . .
N9 C15 C14 110.0(3) . .
C14 C15 C16 135.7(3) . .
C22 C23 H23 127.9 . .
C24 C23 H23 127.9 . .
C24 C23 C22 104.1(3) . .
N10 C17 H17A 109.6 . .
N10 C17 H17B 109.6 . .
N10 C17 C18 110.2(4) . .
H17A C17 H17B 108.1 . .
C18 C17 H17A 109.6 . .
C18 C17 H17B 109.6 . .
Cu2 N7 H7 109.7 . .
C12 N7 Cu2 108.1(2) . .
C12 N7 H7 109.7 . .
C11 N7 Cu2 110.02(19) . .
C11 N7 H7 109.7 . .
C11 N7 C12 109.5(3) . .
N3 N4 Cu2 132.2(2) . .
C6 N4 Cu2 117.9(3) . .
C6 N4 N3 108.6(3) . .
N12 C22 C21 115.3(3) . .
N12 C22 C23 109.7(3) . .
C23 C22 C21 134.9(3) . .
N5 C8 H8A 108.7 . .
N5 C8 H8B 108.7 . .
N5 C8 C9 114.3(3) . .
H8A C8 H8B 107.6 . .
C9 C8 H8A 108.7 . .
C9 C8 H8B 108.7 . .
Cu3 N11 H11 104.1 . .
C21 N11 Cu3 110.8(2) . .
C21 N11 H11 104.1 . .
C20 N11 Cu3 119.2(2) . .
C20 N11 C21 112.7(3) . .
C20 N11 H11 104.1 . .
N6 C9 C8 113.6(3) . .
N6 C9 H9A 108.9 . .
N6 C9 H9B 108.9 . .
C8 C9 H9A 108.9 . .
C8 C9 H9B 108.9 . .
H9A C9 H9B 107.7 . .
O22 N2N O23 121.7(4) . .
O21 N2N O23 119.8(4) . .
O21 N2N O22 118.5(5) . .
N7 C12 H12A 110.1 . .
N7 C12 H12B 110.1 . .
N7 C12 C13 108.1(2) . .
H12A C12 H12B 108.4 . .
C13 C12 H12A 110.1 . .
C13 C12 H12B 110.1 . .
N6 C27 H27A 109.1 . .
N6 C27 H27B 109.1 . .
N6 C27 C26 112.4(3) . .
H27A C27 H27B 107.9 . .
C26 C27 H27A 109.1 . .
C26 C27 H27B 109.1 . .
N10 C16 C15 107.2(3) . .
N10 C16 H16A 110.3 . .
N10 C16 H16B 110.3 . .
C15 C16 H16A 110.3 . .
C15 C16 H16B 110.3 . .
H16A C16 H16B 108.5 . .
N3 C4 C5 109.8(4) . .
N3 C4 C3 116.2(4) . .
C5 C4 C3 133.9(4) . .
N13 C24 C23 109.8(3) . .
N13 C24 C25 113.9(3) . .
C23 C24 C25 136.3(3) . .
N14 C25 H25A 110.3 . .
N14 C25 H25B 110.3 . .
C24 C25 N14 107.2(3) . .
C24 C25 H25A 110.3 . .
C24 C25 H25B 110.3 . .
H25A C25 H25B 108.5 . .
N7 C11 H11A 108.2 . .
N7 C11 H11B 108.2 . .
N7 C11 C10 116.4(3) . .
H11A C11 H11B 107.3 . .
C10 C11 H11A 108.2 . .
C10 C11 H11B 108.2 . .
Cu1 N2 H2 107.0 . .
C2 N2 Cu1 109.9(3) . .
C2 N2 H2 107.0 . .
C2 N2 C3 113.6(4) . .
C3 N2 Cu1 111.9(2) . .
C3 N2 H2 107.0 . .
N6 C10 C11 118.9(3) . .
N6 C10 H10A 107.6 . .
N6 C10 H10B 107.6 . .
C11 C10 H10A 107.6 . .
C11 C10 H10B 107.6 . .
H10A C10 H10B 107.0 . .
N14 C26 C27 111.9(3) . .
N14 C26 H26A 109.2 . .
N14 C26 H26B 109.2 . .
C27 C26 H26A 109.2 . .
C27 C26 H26B 109.2 . .
H26A C26 H26B 107.9 . .
N4 C6 C5 109.5(4) . .
N4 C6 C7 116.4(3) . .
C5 C6 C7 134.0(4) . .
N11 C20 H20A 109.5 . .
N11 C20 H20B 109.5 . .
N11 C20 C19 110.8(3) . .
H20A C20 H20B 108.1 . .
C19 C20 H20A 109.5 . .
C19 C20 H20B 109.5 . .
C17 C18 H18A 109.2 . .
C17 C18 H18B 109.2 . .
H18A C18 H18B 107.9 . .
N1 C18 C17 112.2(3) . .
N1 C18 H18A 109.2 . .
N1 C18 H18B 109.2 . .
O12A N1N O13A 117.1(15) . .
O11A N1N O12A 124.9(15) . .
O11A N1N O13A 116.4(14) . .
O12B N1N O11B 119.5(14) . .
O13B N1N O12B 113.1(12) . .
O13B N1N O11B 126.2(12) . .
C4 C5 H5A 127.8 . .
C6 C5 C4 104.4(4) . .
C6 C5 H5A 127.8 . .
N5 C7 H7A 109.5 . .
N5 C7 H7B 109.5 . .
C6 C7 N5 110.6(3) . .
C6 C7 H7A 109.5 . .
C6 C7 H7B 109.5 . .
H7A C7 H7B 108.1 . .
C20 C19 H19A 108.9 . .
C20 C19 H19B 108.9 . .
H19A C19 H19B 107.7 . .
N1 C19 C20 113.4(3) . .
N1 C19 H19A 108.9 . .
N1 C19 H19B 108.9 . .
N8 C13 C12 113.3(3) . .
N8 C13 C14 109.2(3) . .
C14 C13 C12 137.5(3) . .
N2 C2 H2A 109.7 . .
N2 C2 H2B 109.7 . .
N2 C2 C1 109.8(3) . .
H2A C2 H2B 108.2 . .
C1 C2 H2A 109.7 . .
C1 C2 H2B 109.7 . .
C15 C14 C13 104.7(3) . .
C15 C14 H14A 127.7 . .
C13 C14 H14A 127.7 . .
C4 C3 N2 110.8(3) . .
C4 C3 H3A 109.5 . .
C4 C3 H3B 109.5 . .
N2 C3 H3A 109.5 . .
N2 C3 H3B 109.5 . .
H3A C3 H3B 108.1 . .
C2 C1 H1A 109.5 . .
C2 C1 H1B 109.5 . .
H1A C1 H1B 108.1 . .
N1 C1 C2 110.5(3) . .
N1 C1 H1A 109.5 . .
N1 C1 H1B 109.5 . .
O32B N3N O33B 123.8(13) . .
O32B N3N O31B 122.1(10) . .
O33B N3N O31B 114.1(9) . .
O33A N3N O31A 119.2(11) . .
O32A N3N O31A 104.0(9) . .
O32A N3N O33A 120.2(12) . .
H1WA O1W H1WB 100.7 . .
C18 N1 Cu1 103.7(2) . .
C18 N1 C19 114.0(3) . .
C19 N1 Cu1 109.6(2) . .
C1 N1 Cu1 103.8(2) . .
C1 N1 C18 112.8(3) . .
C1 N1 C19 112.1(3) . .

loop_
_geom_bond_atom_site_label_1
_geom_bond_atom_site_label_2
_geom_bond_distance
_geom_bond_site_symmetry_2
Cu3 N12 1.920(3) .
Cu3 N14 2.081(3) 5_666
Cu3 N13 1.936(3) 5_666
Cu3 N11 2.090(3) .
Cu2 N8 1.914(3) .
Cu2 N5 2.071(3) .
Cu2 N7 2.040(3) .
Cu2 N4 1.917(3) .
Cu1 N10 2.082(3) .
Cu1 N3 1.946(3) .
Cu1 N9 1.927(3) .
Cu1 N2 2.086(3) .
Cu1 N1 2.373(3) .
N12 N13 1.359(3) .
N12 C22 1.333(4) .
C21 H21A 0.9700 .
C21 H21B 0.9700 .
C21 C22 1.492(5) .
C21 N11 1.500(4) .
N6 C9 1.476(4) .
N6 C27 1.470(4) .
N6 C10 1.487(4) .
N14 Cu3 2.081(3) 5_666
N14 H14 0.9800 .
N14 C25 1.500(5) .
N14 C26 1.494(4) .
N10 H10 0.9800 .
N10 C17 1.479(5) .
N10 C16 1.487(5) .
N13 Cu3 1.936(3) 5_666
N13 C24 1.343(4) .
N3 N4 1.349(4) .
N3 C4 1.340(5) .
N8 N9 1.355(4) .
N8 C13 1.342(4) .
N9 C15 1.341(4) .
N5 H5 0.9800 .
N5 C8 1.471(5) .
N5 C7 1.493(5) .
C15 C16 1.504(5) .
C15 C14 1.373(5) .
C23 H23 0.9300 .
C23 C22 1.397(5) .
C23 C24 1.384(5) .
O23 N2N 1.252(5) .
C17 H17A 0.9700 .
C17 H17B 0.9700 .
C17 C18 1.527(6) .
N7 H7 0.9800 .
N7 C12 1.499(4) .
N7 C11 1.482(4) .
N4 C6 1.340(5) .
C8 H8A 0.9700 .
C8 H8B 0.9700 .
C8 C9 1.527(5) .
N11 H11 0.9800 .
N11 C20 1.481(4) .
O22 N2N 1.208(5) .
C9 H9A 0.9700 .
C9 H9B 0.9700 .
N2N O21 1.207(5) .
C12 H12A 0.9700 .
C12 H12B 0.9700 .
C12 C13 1.500(5) .
C27 H27A 0.9700 .
C27 H27B 0.9700 .
C27 C26 1.509(5) .
C16 H16A 0.9700 .
C16 H16B 0.9700 .
C4 C5 1.386(6) .
C4 C3 1.492(6) .
C24 C25 1.497(5) .
C25 H25A 0.9700 .
C25 H25B 0.9700 .
C11 H11A 0.9700 .
C11 H11B 0.9700 .
C11 C10 1.533(4) .
N2 H2 0.9800 .
N2 C2 1.470(5) .
N2 C3 1.500(6) .
C10 H10A 0.9700 .
C10 H10B 0.9700 .
C26 H26A 0.9700 .
C26 H26B 0.9700 .
C6 C5 1.378(6) .
C6 C7 1.483(6) .
C20 H20A 0.9700 .
C20 H20B 0.9700 .
C20 C19 1.506(5) .
C18 H18A 0.9700 .
C18 H18B 0.9700 .
C18 N1 1.459(6) .
N1N O12A 1.197(19) .
N1N O11A 1.166(15) .
N1N O13A 1.215(15) .
N1N O12B 1.28(2) .
N1N O11B 1.351(17) .
N1N O13B 1.221(13) .
C5 H5A 0.9300 .
C7 H7A 0.9700 .
C7 H7B 0.9700 .
C19 H19A 0.9700 .
C19 H19B 0.9700 .
C19 N1 1.503(5) .
C13 C14 1.388(5) .
C2 H2A 0.9700 .
C2 H2B 0.9700 .
C2 C1 1.530(6) .
C14 H14A 0.9300 .
C3 H3A 0.9700 .
C3 H3B 0.9700 .
C1 H1A 0.9700 .
C1 H1B 0.9700 .
C1 N1 1.457(5) .
N3N O32B 1.072(16) .
N3N O33B 1.25(2) .
N3N O31B 1.355(7) .
N3N O31A 1.317(9) .
N3N O33A 1.230(18) .
N3N O32A 1.228(14) .
O1W H1WA 0.810(14) .
O1W H1WB 0.795(13) .
